data_2223453
loop_
_publ_author_name
'Lee, Jai Young'
'Lee, Ji-Eun'
'Sim, Wonbo'
'Park, Ki-Min'

_publ_section_title
2,9,16,19,22,25-Hexaoxatetracyclo[24.4.0.2^4,7^.0^10,15^]dotriaconta-1(26),4,6,10(15),11,13,27,29,31-nonaene
_journal_coeditor_code JH2101
_journal_issue 10
_journal_name_full 'Acta Crystallographica Section E'
_journal_page_first o2369
_journal_page_last o2370
_journal_paper_doi 10.1107/S1600536809035399
_journal_volume 65
_journal_year 2009
_chemical_formula_iupac 'C26 H28 O6'
_chemical_formula_moiety 'C26 H28 O6'
_chemical_formula_sum 'C26 H28 O6'
_chemical_formula_weight 436.48
_chemical_name_systematic
;
2,9,16,19,22,25-Hexaoxatetracyclo[24.4.0.2^4,7^.0^10,15^]dotriaconta-
1(26),4,6,10(15),11,13,27,29,31-nonaene
;
_space_group_IT_number 14
_symmetry_cell_setting monoclinic
_symmetry_space_group_name_Hall '-P 2ybc'
_symmetry_space_group_name_H-M 'P 1 21/c 1'
_atom_sites_solution_hydrogens geom
_atom_sites_solution_primary direct
_atom_sites_solution_secondary difmap
_audit_creation_method SHELXTL
_cell_angle_alpha 90.00
_cell_angle_beta 105.70(3)
_cell_angle_gamma 90.00
_cell_formula_units_Z 4
_cell_length_a 12.348(3)
_cell_length_b 18.908(4)
_cell_length_c 9.824(2)
_cell_measurement_reflns_used 3896
_cell_measurement_temperature 293(2)
_cell_measurement_theta_max 24.97
_cell_measurement_theta_min 1.71
_cell_volume 2208.1(9)
_computing_cell_refinement 'SAINT-Plus (Bruker, 2000)'
_computing_data_collection 'SMART (Bruker, 2000)'
_computing_data_reduction 'SAINT-Plus (Bruker, 2000)'
_computing_molecular_graphics 'SHELXTL (Sheldrick, 2008) and DIAMOND (Brandenburg, 1998)'
_computing_publication_material 'SHELXTL (Sheldrick, 2008)'
_computing_structure_refinement 'SHELXTL (Sheldrick, 2008)'
_computing_structure_solution 'SHELXTL (Sheldrick, 2008)'
_diffrn_ambient_temperature 293(2)
_diffrn_measured_fraction_theta_full 0.997
_diffrn_measured_fraction_theta_max 0.997
_diffrn_measurement_device_type 'Bruker SMART CCD area-detector'
_diffrn_measurement_method \w
_diffrn_radiation_monochromator graphite
_diffrn_radiation_source 'fine-focus sealed tube'
_diffrn_radiation_type MoK\a
_diffrn_radiation_wavelength 0.71073
_diffrn_reflns_av_R_equivalents 0.0567
_diffrn_reflns_av_sigmaI/netI 0.0384
_diffrn_reflns_limit_h_max 14
_diffrn_reflns_limit_h_min -14
_diffrn_reflns_limit_k_max 22
_diffrn_reflns_limit_k_min 0
_diffrn_reflns_limit_l_max 0
_diffrn_reflns_limit_l_min -11
_diffrn_reflns_number 4142
_diffrn_reflns_theta_full 25.05
_diffrn_reflns_theta_max 25.05
_diffrn_reflns_theta_min 1.71
_exptl_absorpt_coefficient_mu 0.093
_exptl_absorpt_correction_type none
_exptl_crystal_colour colorless
_exptl_crystal_density_diffrn 1.313
_exptl_crystal_density_method 'not measured'
_exptl_crystal_description plate
_exptl_crystal_F_000 928
_exptl_crystal_size_max 0.25
_exptl_crystal_size_mid 0.20
_exptl_crystal_size_min 0.10
_refine_diff_density_max 0.135
_refine_diff_density_min -0.185
_refine_ls_extinction_method none
_refine_ls_goodness_of_fit_ref 1.016
_refine_ls_hydrogen_treatment constr
_refine_ls_matrix_type full
_refine_ls_number_parameters 289
_refine_ls_number_reflns 3896
_refine_ls_number_restraints 0
_refine_ls_restrained_S_all 1.016
_refine_ls_R_factor_all 0.0775
_refine_ls_R_factor_gt 0.0406
_refine_ls_shift/su_max 0.000
_refine_ls_shift/su_mean 0.000
_refine_ls_structure_factor_coef Fsqd
_refine_ls_weighting_details 'calc w=1/[\s^2^(Fo^2^)+(0.0672P)^2^+0.0279P] where P=(Fo^2^+2Fc^2^)/3'
_refine_ls_weighting_scheme calc
_refine_ls_wR_factor_gt 0.1017
_refine_ls_wR_factor_ref 0.1162
_reflns_number_gt 2654
_reflns_number_total 3896
_reflns_threshold_expression I>2\s(I)
_cod_data_source_file jh2101.cif
_cod_data_source_block I
_cod_depositor_comments
;
The following automatic conversions were performed:
'_symmetry_cell_setting' value 'Monoclinic' changed to 'monoclinic'
according to '/home/saulius/struct/CIF-dictionaries/cif_core.dic'
dictionary named 'cif_core.dic' version 2.4.1 from 2010-06-29.

Automatic conversion script
Id: cif_fix_enum 1527 2010-12-29 10:47:43Z saulius 

The following automatic conversions were performed:

'_symmetry_cell_setting' value 'Monoclinic' changed to 'monoclinic'
according to /home/saulius/struct/CIF-dictionaries/cif_core.dic
dictionary named 'cif_core.dic' version 2.4.1 from 2010-06-29.

Automatic conversion script
Id: cif_fix_values 1715 2011-07-08 13:25:40Z adriana 
;
_cod_original_cell_volume 2208.0(8)
_cod_original_sg_symbol_H-M 'P 21/c'
_cod_database_code 2223453
_cod_database_fobs_code 2223453

loop_
_symmetry_equiv_pos_as_xyz
'x, y, z'
'-x, y+1/2, -z+1/2'
'-x, -y, -z'
'x, -y-1/2, z-1/2'

loop_
_atom_site_type_symbol
_atom_site_label
_atom_site_fract_x
_atom_site_fract_y
_atom_site_fract_z
_atom_site_U_iso_or_equiv
_atom_site_adp_type
_atom_site_calc_flag
_atom_site_refinement_flags
_atom_site_occupancy
_atom_site_disorder_assembly
_atom_site_disorder_group
O O1 -0.14749(11) 0.20218(7) 1.10961(13) 0.0498(3) Uani d . 1 . .
O O2 -0.28741(11) 0.11040(7) 0.97137(13) 0.0520(4) Uani d . 1 . .
O O3 -0.17603(11) 0.00949(7) 0.83350(15) 0.0568(4) Uani d . 1 . .
O O4 -0.00678(11) 0.00265(9) 0.68633(14) 0.0624(4) Uani d . 1 . .
O O5 0.23169(10) 0.03178(7) 0.73303(12) 0.0474(3) Uani d . 1 . .
O O6 0.29941(11) 0.14286(7) 0.87761(14) 0.0552(4) Uani d . 1 . .
C C1 -0.23684(15) 0.18893(10) 1.16215(19) 0.0446(4) Uani d . 1 . .
C C2 -0.25554(17) 0.21956(11) 1.2812(2) 0.0538(5) Uani d . 1 . .
H H2 -0.2057 0.2534 1.3313 0.065 Uiso calc R 1 . .
C C3 -0.34797(19) 0.20021(12) 1.3264(2) 0.0626(6) Uani d . 1 . .
H H3 -0.3593 0.2204 1.4077 0.075 Uiso calc R 1 . .
C C4 -0.42279(19) 0.15159(12) 1.2525(2) 0.0639(6) Uani d . 1 . .
H H4 -0.4854 0.1393 1.2828 0.077 Uiso calc R 1 . .
C C5 -0.40553(17) 0.12059(11) 1.1322(2) 0.0571(5) Uani d . 1 . .
H H5 -0.4568 0.0876 1.0820 0.069 Uiso calc R 1 . .
C C6 -0.31315(15) 0.13823(10) 1.08660(18) 0.0449(4) Uani d . 1 . .
C C7 -0.33649(16) 0.04425(10) 0.9193(2) 0.0509(5) Uani d . 1 . .
H H7A -0.4178 0.0485 0.8889 0.061 Uiso calc R 1 . .
H H7B -0.3169 0.0088 0.9933 0.061 Uiso calc R 1 . .
C C8 -0.29280(16) 0.02303(12) 0.7974(2) 0.0557(5) Uani d . 1 . .
H H8A -0.3324 -0.0192 0.7546 0.067 Uiso calc R 1 . .
H H8B -0.3098 0.0603 0.7271 0.067 Uiso calc R 1 . .
C C9 -0.11025(18) 0.06755(10) 0.8132(2) 0.0567(5) Uani d . 1 . .
H H9A -0.1033 0.1014 0.8893 0.068 Uiso calc R 1 . .
H H9B -0.1464 0.0910 0.7247 0.068 Uiso calc R 1 . .
C C10 0.00358(16) 0.04204(11) 0.8106(2) 0.0532(5) Uani d . 1 . .
H H10A 0.0533 0.0820 0.8129 0.064 Uiso calc R 1 . .
H H10B 0.0354 0.0127 0.8927 0.064 Uiso calc R 1 . .
C C11 0.07916(16) -0.04707(10) 0.6910(2) 0.0551(5) Uani d . 1 . .
H H11A 0.0465 -0.0882 0.6360 0.066 Uiso calc R 1 . .
H H11B 0.1099 -0.0623 0.7881 0.066 Uiso calc R 1 . .
C C12 0.17270(15) -0.02012(10) 0.6366(2) 0.0480(5) Uani d . 1 . .
H H12A 0.2229 -0.0585 0.6292 0.058 Uiso calc R 1 . .
H H12B 0.1430 0.0006 0.5436 0.058 Uiso calc R 1 . .
C C13 0.31566(15) 0.06729(10) 0.69757(18) 0.0426(4) Uani d . 1 . .
C C14 0.36356(17) 0.04880(11) 0.5914(2) 0.0541(5) Uani d . 1 . .
H H14 0.3391 0.0084 0.5380 0.065 Uiso calc R 1 . .
C C15 0.44755(18) 0.08973(12) 0.5636(2) 0.0617(6) Uani d . 1 . .
H H15 0.4794 0.0768 0.4916 0.074 Uiso calc R 1 . .
C C16 0.48412(16) 0.14911(12) 0.6415(2) 0.0588(6) Uani d . 1 . .
H H16 0.5405 0.1767 0.6223 0.071 Uiso calc R 1 . .
C C17 0.43756(16) 0.16805(11) 0.7484(2) 0.0530(5) Uani d . 1 . .
H H17 0.4633 0.2083 0.8018 0.064 Uiso calc R 1 . .
C C18 0.35325(14) 0.12816(10) 0.77722(19) 0.0427(4) Uani d . 1 . .
C C19 0.30700(16) 0.21254(10) 0.9329(2) 0.0521(5) Uani d . 1 . .
H H19A 0.2975 0.2468 0.8571 0.063 Uiso calc R 1 . .
H H19B 0.3801 0.2199 0.9994 0.063 Uiso calc R 1 . .
C C20 0.21604(15) 0.22107(9) 1.00562(19) 0.0457(4) Uani d . 1 . .
C C21 0.16951(16) 0.28661(10) 1.0145(2) 0.0501(5) Uani d . 1 . .
H H21 0.1968 0.3260 0.9777 0.060 Uiso calc R 1 . .
C C22 0.08275(17) 0.29458(10) 1.0775(2) 0.0503(5) Uani d . 1 . .
H H22 0.0532 0.3394 1.0833 0.060 Uiso calc R 1 . .
C C23 0.03947(16) 0.23753(10) 1.1316(2) 0.0492(5) Uani d . 1 . .
C C24 0.08909(18) 0.17237(10) 1.1269(2) 0.0565(5) Uani d . 1 . .
H H24 0.0634 0.1333 1.1664 0.068 Uiso calc R 1 . .
C C25 0.17552(17) 0.16431(10) 1.0652(2) 0.0548(5) Uani d . 1 . .
H H25 0.2073 0.1198 1.0635 0.066 Uiso calc R 1 . .
C C26 -0.05795(17) 0.24454(11) 1.1932(2) 0.0574(5) Uani d . 1 . .
H H26A -0.0373 0.2284 1.2905 0.069 Uiso calc R 1 . .
H H26B -0.0813 0.2936 1.1914 0.069 Uiso calc R 1 . .

loop_
_atom_site_aniso_label
_atom_site_aniso_U_11
_atom_site_aniso_U_22
_atom_site_aniso_U_33
_atom_site_aniso_U_12
_atom_site_aniso_U_13
_atom_site_aniso_U_23
O1 0.0493(7) 0.0561(8) 0.0464(7) -0.0046(6) 0.0169(6) -0.0083(6)
O2 0.0533(8) 0.0572(8) 0.0480(7) -0.0055(6) 0.0178(6) -0.0082(6)
O3 0.0508(8) 0.0470(8) 0.0751(9) 0.0046(6) 0.0214(7) 0.0069(7)
O4 0.0447(7) 0.0944(11) 0.0434(7) 0.0134(8) 0.0038(6) -0.0129(7)
O5 0.0492(7) 0.0495(7) 0.0453(7) -0.0086(6) 0.0156(6) -0.0089(6)
O6 0.0656(9) 0.0480(8) 0.0600(8) -0.0131(7) 0.0305(7) -0.0144(6)
C1 0.0464(10) 0.0450(11) 0.0425(10) 0.0107(8) 0.0121(9) 0.0034(8)
C2 0.0593(12) 0.0511(12) 0.0526(12) 0.0106(10) 0.0179(10) -0.0054(9)
C3 0.0652(13) 0.0716(14) 0.0568(13) 0.0154(12) 0.0268(11) -0.0045(11)
C4 0.0554(12) 0.0785(16) 0.0661(14) 0.0117(12) 0.0305(11) 0.0083(12)
C5 0.0474(11) 0.0663(14) 0.0587(13) 0.0043(10) 0.0163(10) 0.0020(11)
C6 0.0449(10) 0.0507(11) 0.0406(10) 0.0109(9) 0.0139(8) 0.0031(9)
C7 0.0446(10) 0.0529(12) 0.0528(11) -0.0026(9) 0.0092(9) -0.0038(9)
C8 0.0479(11) 0.0608(12) 0.0550(12) -0.0029(10) 0.0080(9) -0.0118(10)
C9 0.0617(13) 0.0452(11) 0.0686(13) 0.0005(10) 0.0269(11) 0.0013(10)
C10 0.0517(11) 0.0608(13) 0.0468(11) -0.0001(10) 0.0127(9) -0.0047(10)
C11 0.0494(11) 0.0522(12) 0.0626(12) -0.0069(10) 0.0129(10) -0.0170(10)
C12 0.0466(11) 0.0488(11) 0.0455(10) 0.0017(9) 0.0070(9) -0.0105(9)
C13 0.0396(10) 0.0469(11) 0.0412(10) 0.0054(8) 0.0107(8) 0.0063(8)
C14 0.0577(12) 0.0583(12) 0.0500(11) 0.0051(10) 0.0209(10) -0.0012(10)
C15 0.0609(13) 0.0730(15) 0.0609(13) 0.0107(12) 0.0328(11) 0.0073(12)
C16 0.0469(11) 0.0640(14) 0.0714(14) 0.0053(10) 0.0261(11) 0.0164(12)
C17 0.0442(10) 0.0521(11) 0.0617(13) -0.0023(9) 0.0130(10) 0.0027(10)
C18 0.0406(10) 0.0445(10) 0.0440(10) 0.0028(8) 0.0133(8) 0.0031(8)
C19 0.0529(12) 0.0452(11) 0.0591(12) -0.0097(9) 0.0168(10) -0.0106(9)
C20 0.0462(10) 0.0429(10) 0.0452(10) -0.0079(8) 0.0073(9) -0.0096(8)
C21 0.0584(12) 0.0397(10) 0.0499(11) -0.0091(9) 0.0106(9) -0.0050(9)
C22 0.0595(12) 0.0394(10) 0.0496(11) -0.0002(9) 0.0106(10) -0.0082(9)
C23 0.0516(11) 0.0464(11) 0.0488(11) -0.0063(9) 0.0121(9) -0.0148(9)
C24 0.0676(13) 0.0405(11) 0.0681(14) -0.0068(10) 0.0296(11) -0.0043(10)
C25 0.0629(13) 0.0379(11) 0.0679(13) 0.0010(9) 0.0250(11) -0.0031(9)
C26 0.0605(13) 0.0522(12) 0.0618(13) -0.0069(10) 0.0205(11) -0.0191(10)

loop_
_atom_type_symbol
_atom_type_description
_atom_type_scat_dispersion_real
_atom_type_scat_dispersion_imag
_atom_type_scat_source
C C 0.0033 0.0016 'International Tables Vol C Tables 4.2.6.8 and 6.1.1.4'
H H 0.0000 0.0000 'International Tables Vol C Tables 4.2.6.8 and 6.1.1.4'
O O 0.0106 0.0060 'International Tables Vol C Tables 4.2.6.8 and 6.1.1.4'

loop_
_geom_angle_atom_site_label_1
_geom_angle_atom_site_label_2
_geom_angle_atom_site_label_3
_geom_angle_site_symmetry_1
_geom_angle_site_symmetry_3
_geom_angle
_geom_angle_publ_flag
C1 O1 C26 . . 117.71(14) ?
C6 O2 C7 . . 117.76(14) ?
C9 O3 C8 . . 114.27(16) ?
C10 O4 C11 . . 115.74(15) ?
C13 O5 C12 . . 117.39(13) ?
C18 O6 C19 . . 118.25(14) ?
O1 C1 C2 . . 125.65(18) ?
O1 C1 C6 . . 114.90(15) ?
C2 C1 C6 . . 119.44(18) ?
C1 C2 C3 . . 120.2(2) ?
C1 C2 H2 . . 119.9 ?
C3 C2 H2 . . 119.9 ?
C4 C3 C2 . . 120.5(2) ?
C4 C3 H3 . . 119.8 ?
C2 C3 H3 . . 119.8 ?
C3 C4 C5 . . 120.0(2) ?
C3 C4 H4 . . 120.0 ?
C5 C4 H4 . . 120.0 ?
C6 C5 C4 . . 120.5(2) ?
C6 C5 H5 . . 119.7 ?
C4 C5 H5 . . 119.7 ?
O2 C6 C5 . . 125.33(18) ?
O2 C6 C1 . . 115.35(16) ?
C5 C6 C1 . . 119.32(17) ?
O2 C7 C8 . . 108.22(16) ?
O2 C7 H7A . . 110.1 ?
C8 C7 H7A . . 110.1 ?
O2 C7 H7B . . 110.1 ?
C8 C7 H7B . . 110.1 ?
H7A C7 H7B . . 108.4 ?
O3 C8 C7 . . 114.40(16) ?
O3 C8 H8A . . 108.7 ?
C7 C8 H8A . . 108.7 ?
O3 C8 H8B . . 108.7 ?
C7 C8 H8B . . 108.7 ?
H8A C8 H8B . . 107.6 ?
O3 C9 C10 . . 109.36(16) ?
O3 C9 H9A . . 109.8 ?
C10 C9 H9A . . 109.8 ?
O3 C9 H9B . . 109.8 ?
C10 C9 H9B . . 109.8 ?
H9A C9 H9B . . 108.2 ?
O4 C10 C9 . . 108.74(17) ?
O4 C10 H10A . . 109.9 ?
C9 C10 H10A . . 109.9 ?
O4 C10 H10B . . 109.9 ?
C9 C10 H10B . . 109.9 ?
H10A C10 H10B . . 108.3 ?
O4 C11 C12 . . 114.25(17) ?
O4 C11 H11A . . 108.7 ?
C12 C11 H11A . . 108.7 ?
O4 C11 H11B . . 108.7 ?
C12 C11 H11B . . 108.7 ?
H11A C11 H11B . . 107.6 ?
O5 C12 C11 . . 107.74(14) ?
O5 C12 H12A . . 110.2 ?
C11 C12 H12A . . 110.2 ?
O5 C12 H12B . . 110.2 ?
C11 C12 H12B . . 110.2 ?
H12A C12 H12B . . 108.5 ?
O5 C13 C14 . . 125.71(17) ?
O5 C13 C18 . . 115.11(15) ?
C14 C13 C18 . . 119.17(17) ?
C13 C14 C15 . . 120.5(2) ?
C13 C14 H14 . . 119.7 ?
C15 C14 H14 . . 119.7 ?
C16 C15 C14 . . 120.18(19) ?
C16 C15 H15 . . 119.9 ?
C14 C15 H15 . . 119.9 ?
C15 C16 C17 . . 119.98(19) ?
C15 C16 H16 . . 120.0 ?
C17 C16 H16 . . 120.0 ?
C16 C17 C18 . . 120.7(2) ?
C16 C17 H17 . . 119.6 ?
C18 C17 H17 . . 119.6 ?
O6 C18 C17 . . 125.69(17) ?
O6 C18 C13 . . 114.89(15) ?
C17 C18 C13 . . 119.41(17) ?
O6 C19 C20 . . 107.65(15) ?
O6 C19 H19A . . 110.2 ?
C20 C19 H19A . . 110.2 ?
O6 C19 H19B . . 110.2 ?
C20 C19 H19B . . 110.2 ?
H19A C19 H19B . . 108.5 ?
C21 C20 C25 . . 117.85(18) ?
C21 C20 C19 . . 120.50(17) ?
C25 C20 C19 . . 121.65(17) ?
C20 C21 C22 . . 120.86(18) ?
C20 C21 H21 . . 119.6 ?
C22 C21 H21 . . 119.6 ?
C23 C22 C21 . . 121.17(18) ?
C23 C22 H22 . . 119.4 ?
C21 C22 H22 . . 119.4 ?
C22 C23 C24 . . 117.69(18) ?
C22 C23 C26 . . 121.89(18) ?
C24 C23 C26 . . 120.41(18) ?
C25 C24 C23 . . 121.26(19) ?
C25 C24 H24 . . 119.4 ?
C23 C24 H24 . . 119.4 ?
C24 C25 C20 . . 121.07(19) ?
C24 C25 H25 . . 119.5 ?
C20 C25 H25 . . 119.5 ?
O1 C26 C23 . . 107.49(15) ?
O1 C26 H26A . . 110.2 ?
C23 C26 H26A . . 110.2 ?
O1 C26 H26B . . 110.2 ?
C23 C26 H26B . . 110.2 ?
H26A C26 H26B . . 108.5 ?

loop_
_geom_bond_atom_site_label_1
_geom_bond_atom_site_label_2
_geom_bond_site_symmetry_2
_geom_bond_distance
_geom_bond_publ_flag
O1 C1 . 1.362(2) ?
O1 C26 . 1.431(2) ?
O2 C6 . 1.362(2) ?
O2 C7 . 1.423(2) ?
O3 C9 . 1.412(2) ?
O3 C8 . 1.412(2) ?
O4 C10 . 1.406(2) ?
O4 C11 . 1.409(2) ?
O5 C13 . 1.357(2) ?
O5 C12 . 1.420(2) ?
O6 C18 . 1.359(2) ?
O6 C19 . 1.418(2) ?
C1 C2 . 1.380(3) ?
C1 C6 . 1.407(3) ?
C2 C3 . 1.381(3) ?
C2 H2 . 0.9300 ?
C3 C4 . 1.365(3) ?
C3 H3 . 0.9300 ?
C4 C5 . 1.386(3) ?
C4 H4 . 0.9300 ?
C5 C6 . 1.375(3) ?
C5 H5 . 0.9300 ?
C7 C8 . 1.495(3) ?
C7 H7A . 0.9700 ?
C7 H7B . 0.9700 ?
C8 H8A . 0.9700 ?
C8 H8B . 0.9700 ?
C9 C10 . 1.493(3) ?
C9 H9A . 0.9700 ?
C9 H9B . 0.9700 ?
C10 H10A . 0.9700 ?
C10 H10B . 0.9700 ?
C11 C12 . 1.488(3) ?
C11 H11A . 0.9700 ?
C11 H11B . 0.9700 ?
C12 H12A . 0.9700 ?
C12 H12B . 0.9700 ?
C13 C14 . 1.376(3) ?
C13 C18 . 1.398(3) ?
C14 C15 . 1.379(3) ?
C14 H14 . 0.9300 ?
C15 C16 . 1.365(3) ?
C15 H15 . 0.9300 ?
C16 C17 . 1.374(3) ?
C16 H16 . 0.9300 ?
C17 C18 . 1.376(3) ?
C17 H17 . 0.9300 ?
C19 C20 . 1.494(3) ?
C19 H19A . 0.9700 ?
C19 H19B . 0.9700 ?
C20 C21 . 1.379(3) ?
C20 C25 . 1.380(3) ?
C21 C22 . 1.383(3) ?
C21 H21 . 0.9300 ?
C22 C23 . 1.373(3) ?
C22 H22 . 0.9300 ?
C23 C24 . 1.382(3) ?
C23 C26 . 1.491(3) ?
C24 C25 . 1.371(3) ?
C24 H24 . 0.9300 ?
C25 H25 . 0.9300 ?
C26 H26A . 0.9700 ?
C26 H26B . 0.9700 ?

loop_
_geom_hbond_atom_site_label_D
_geom_hbond_atom_site_label_H
_geom_hbond_atom_site_label_A
_geom_hbond_site_symmetry_A
_geom_hbond_distance_DH
_geom_hbond_distance_HA
_geom_hbond_distance_DA
_geom_hbond_angle_DHA
_geom_hbond_publ_flag
C9 H9A O2 . 0.97 2.62 3.114(2) 112.2 y
C10 H10A O5 . 0.97 2.70 3.117(2) 106.3 y
C2 H2 O1 4_566 0.93 2.76 3.471(2) 133.6 y
C7 H7B O5 3_557 0.97 2.72 3.607(2) 152.5 y
C11 H11B O1 3_557 0.97 2.82 3.501(3) 127.7 y
C11 H11B O2 3_557 0.97 2.90 3.798(3) 154.4 y
C12 H12B O4 3_556 0.97 2.42 3.294(3) 149.0 y
C25 H25 O3 3_557 0.93 2.71 3.433(2) 134.8 y
C12 H12A Cg1 3_557 0.97 2.76 3.47 137.9 y
C21 H21 Cg2 4_566 0.93 2.97 3.47 114.8 y
C26 H26A Cg3 4_566 0.97 3.06 3.83 137.5 y

loop_
_geom_torsion_atom_site_label_1
_geom_torsion_atom_site_label_2
_geom_torsion_atom_site_label_3
_geom_torsion_atom_site_label_4
_geom_torsion_site_symmetry_1
_geom_torsion_site_symmetry_2
_geom_torsion_site_symmetry_3
_geom_torsion_site_symmetry_4
_geom_torsion
_geom_torsion_publ_flag
C26 O1 C1 C2 . . . . 8.2(3) ?
C26 O1 C1 C6 . . . . -170.39(16) ?
O1 C1 C2 C3 . . . . -178.12(17) ?
C6 C1 C2 C3 . . . . 0.5(3) ?
C1 C2 C3 C4 . . . . -1.2(3) ?
C2 C3 C4 C5 . . . . 0.8(3) ?
C3 C4 C5 C6 . . . . 0.2(3) ?
C7 O2 C6 C5 . . . . -20.6(3) ?
C7 O2 C6 C1 . . . . 159.34(16) ?
C4 C5 C6 O2 . . . . 179.09(18) ?
C4 C5 C6 C1 . . . . -0.9(3) ?
O1 C1 C6 O2 . . . . -0.7(2) ?
C2 C1 C6 O2 . . . . -179.42(16) ?
O1 C1 C6 C5 . . . . 179.28(16) ?
C2 C1 C6 C5 . . . . 0.5(3) ?
C6 O2 C7 C8 . . . . -177.71(15) ?
C9 O3 C8 C7 . . . . -95.6(2) ?
O2 C7 C8 O3 . . . . 64.9(2) ?
C8 O3 C9 C10 . . . . -162.52(16) ?
C11 O4 C10 C9 . . . . -156.07(16) ?
O3 C9 C10 O4 . . . . 69.2(2) ?
C10 O4 C11 C12 . . . . -93.9(2) ?
C13 O5 C12 C11 . . . . -175.06(15) ?
O4 C11 C12 O5 . . . . 68.5(2) ?
C12 O5 C13 C14 . . . . -13.4(3) ?
C12 O5 C13 C18 . . . . 165.73(15) ?
O5 C13 C14 C15 . . . . 179.01(17) ?
C18 C13 C14 C15 . . . . -0.1(3) ?
C13 C14 C15 C16 . . . . 0.1(3) ?
C14 C15 C16 C17 . . . . 0.3(3) ?
C15 C16 C17 C18 . . . . -0.7(3) ?
C19 O6 C18 C17 . . . . 17.7(3) ?
C19 O6 C18 C13 . . . . -161.32(17) ?
C16 C17 C18 O6 . . . . -178.25(18) ?
C16 C17 C18 C13 . . . . 0.7(3) ?
O5 C13 C18 O6 . . . . -0.4(2) ?
C14 C13 C18 O6 . . . . 178.72(16) ?
O5 C13 C18 C17 . . . . -179.49(16) ?
C14 C13 C18 C17 . . . . -0.3(3) ?
C18 O6 C19 C20 . . . . 163.38(15) ?
O6 C19 C20 C21 . . . . -151.26(17) ?
O6 C19 C20 C25 . . . . 28.5(2) ?
C25 C20 C21 C22 . . . . -1.9(3) ?
C19 C20 C21 C22 . . . . 177.84(17) ?
C20 C21 C22 C23 . . . . -0.7(3) ?
C21 C22 C23 C24 . . . . 3.0(3) ?
C21 C22 C23 C26 . . . . -176.78(18) ?
C22 C23 C24 C25 . . . . -2.6(3) ?
C26 C23 C24 C25 . . . . 177.11(19) ?
C23 C24 C25 C20 . . . . 0.0(3) ?
C21 C20 C25 C24 . . . . 2.2(3) ?
C19 C20 C25 C24 . . . . -177.50(19) ?
C1 O1 C26 C23 . . . . 166.99(15) ?
C22 C23 C26 O1 . . . . 118.0(2) ?
C24 C23 C26 O1 . . . . -61.7(2) ?

loop_
_cod_related_entry_id
_cod_related_entry_database
_cod_related_entry_code
1 ChemSpider 24743243
